data_9006420
loop_
_publ_author_name
'Comodi, P.'
'Zanazzi, P. F.'

_publ_section_title
;
 Pressure dependence of structural parameters of paragonite
 Sample: P = 2.54 GPa
;
_journal_name_full 'Physics and Chemistry of Minerals'
_journal_page_first 274
_journal_page_last 280
_journal_paper_doi 10.1007/s002690050039
_journal_volume 24
_journal_year 1997
_chemical_formula_sum 'Al2.96 Ba0.01 Ca0.01 Fe0.01 H2 K0.1 Mg0.006 Mn0.002 Na0.88 O12 Si3.01 Ti0.007'
_chemical_name_mineral Paragonite
_space_group_IT_number 15
_symmetry_space_group_name_Hall '-C 2yc'
_symmetry_space_group_name_H-M 'C 1 2/c 1'
_cell_angle_alpha 90
_cell_angle_beta 94.7
_cell_angle_gamma 90
_cell_formula_units_Z 4
_cell_length_a 5.082
_cell_length_b 8.813
_cell_length_c 18.91
_cell_volume 844.087
_database_code_amcsd 0008002
_diffrn_ambient_pressure 2.54e+06
_exptl_crystal_density_diffrn 3.033
_cod_original_formula_sum 'Si3.01 Al2.96 Ti.007 Fe.01 Mn.002 Mg.006 (Na.88 K.1 Ca.01 Ba.01) O12 H2'
_cod_database_code 9006420

loop_
_space_group_symop_operation_xyz
x,y,z
1/2+x,1/2+y,z
x,-y,1/2+z
1/2+x,1/2-y,1/2+z
-x,y,1/2-z
1/2-x,1/2+y,1/2-z
-x,-y,-z
1/2-x,1/2-y,-z

loop_
_atom_site_label
_atom_site_fract_x
_atom_site_fract_y
_atom_site_fract_z
_atom_site_occupancy
_atom_site_U_iso_or_equiv
_atom_site_type_symbol
_atom_site_attached_hydrogens
SiT1 0.96130 0.42710 0.14300 0.75250 0.00400 Si 0
AlT1 0.96130 0.42710 0.14300 0.24750 0.00400 Al 0
SiT2 0.44900 0.25630 0.14120 0.75250 0.00700 Si 0
AlT2 0.44900 0.25630 0.14120 0.24750 0.00700 Al 0
AlM2 0.24760 0.08270 0.00110 0.98500 0.00500 Al 0
TiM2 0.24760 0.08270 0.00110 0.00350 0.00500 Ti 0
FeM2 0.24760 0.08270 0.00110 0.00500 0.00500 Fe 0
MnM2 0.24760 0.08270 0.00110 0.00100 0.00500 Mn 0
MgM2 0.24760 0.08270 0.00110 0.00300 0.00500 Mg 0
Na 0.00000 0.09500 0.25000 0.88000 0.02100 Na 0
K 0.00000 0.09500 0.25000 0.10000 0.02100 K 0
Ca 0.00000 0.09500 0.25000 0.01000 0.02100 Ca 0
Ba 0.00000 0.09500 0.25000 0.01000 0.02100 Ba 0
O1 0.95900 0.44000 0.05400 1.00000 0.00900 O 0
O2 0.38500 0.25200 0.05300 1.00000 0.00700 O 0
O3 0.37300 0.09200 0.17800 1.00000 0.01200 O 0
O4 0.76200 0.29000 0.16900 1.00000 0.00900 O 0
O5 0.26200 0.38400 0.17900 1.00000 0.01300 O 0
O-H 0.95500 0.06300 0.05200 1.00000 0.00300 O 1

loop_
_cod_changelog_entry_id
_cod_changelog_entry_author
_cod_changelog_entry_date
_cod_changelog_entry_text
1
;cod-tools version 3.8.0
Id: cif_guess_AMCSD_atom_types 9574 2023-05-10 09:00:05Z saulius
;
2023-05-10T18:50:31+03:00
;Derived atom types and hydrogen counts
from atom names that follow the AMCSD naming convention
(Wat == water, O-H == hydroxyl).
;

loop_
_cod_related_entry_id
_cod_related_entry_database
_cod_related_entry_code
1 AMCSD 0008002
